data_7056111
loop_
_publ_author_name
'Xavier, Janet Sabina'
'Karthikeyan, J.'
'Velmurugan, Gunasekaran'
'Manoharan, Muthu Tamizh'
'Shetty, A. Nityananda'

_publ_section_title
;
 Design and in vitro biological evaluation of substituted chalcones
 synthesized from Nitrogen mustards as potent microtubule targeted
 anticancer agents
;
_journal_name_full 'New J. Chem.'
_journal_paper_doi 10.1039/C7NJ00265C
_journal_year 2017
_chemical_formula_sum 'C19 H18 Cl2 N2 O3'
_chemical_formula_weight 393.25
_chemical_name_common Nitrochalcone
_chemical_name_systematic (E)-3-(4-(bis(2-chloroethyl)amino)phenyl)-1-(4-nitrophenyl)prop-2-en-1-one
_space_group_crystal_system triclinic
_space_group_IT_number 2
_space_group_name_Hall '-P 1'
_space_group_name_H-M_alt 'P -1'
_symmetry_space_group_name_Hall '-P 1'
_symmetry_space_group_name_H-M 'P -1'
_atom_sites_solution_hydrogens geom
_audit_creation_method SHELXL-2014/7
_audit_update_record
;
2015-09-21 deposited with the CCDC.
2017-04-18 downloaded from the CCDC.
;
_cell_angle_alpha 78.365(3)
_cell_angle_beta 81.741(4)
_cell_angle_gamma 81.832(4)
_cell_formula_units_Z 2
_cell_length_a 8.0622(5)
_cell_length_b 9.3324(6)
_cell_length_c 12.5869(8)
_cell_measurement_reflns_used 5690
_cell_measurement_temperature 296(2)
_cell_measurement_theta_max 25.87
_cell_measurement_theta_min 2.53
_cell_volume 911.68(10)
_computing_cell_refinement 'Bruker SAINT'
_computing_data_collection 'Bruker APEX2'
_computing_data_reduction 'Bruker SAINT'
_computing_molecular_graphics 'Bruker SHELXTL'
_computing_publication_material 'Bruker SHELXTL'
_computing_structure_refinement 'SHELXL-2014/7 (Sheldrick, 2014)'
_computing_structure_solution 'SHELXS-97 (Sheldrick 2008)'
_diffrn_ambient_temperature 296(2)
_diffrn_measured_fraction_theta_full 0.998
_diffrn_measured_fraction_theta_max 0.998
_diffrn_measurement_device_type 'Bruker APEX-II CCD'
_diffrn_measurement_method '\f and \w scans'
_diffrn_radiation_type MoK\a
_diffrn_radiation_wavelength 0.71073
_diffrn_reflns_av_unetI/netI 0.0361
_diffrn_reflns_Laue_measured_fraction_full 0.998
_diffrn_reflns_Laue_measured_fraction_max 0.998
_diffrn_reflns_limit_h_max 9
_diffrn_reflns_limit_h_min -9
_diffrn_reflns_limit_k_max 11
_diffrn_reflns_limit_k_min -11
_diffrn_reflns_limit_l_max 14
_diffrn_reflns_limit_l_min -14
_diffrn_reflns_number 11309
_diffrn_reflns_point_group_measured_fraction_full 0.998
_diffrn_reflns_point_group_measured_fraction_max 0.998
_diffrn_reflns_theta_full 24.994
_diffrn_reflns_theta_max 24.994
_diffrn_reflns_theta_min 1.664
_exptl_absorpt_coefficient_mu 0.378
_exptl_absorpt_correction_T_max 0.949
_exptl_absorpt_correction_T_min 0.911
_exptl_absorpt_correction_type multi-scan
_exptl_absorpt_process_details 'SADABS V2014/5(Bruker AXS.Inc)'
_exptl_crystal_colour red
_exptl_crystal_density_diffrn 1.433
_exptl_crystal_description Rectangular
_exptl_crystal_F_000 408
_exptl_crystal_recrystallization_method 'Re-crystallisation from solvent: Acetone'
_exptl_crystal_size_max 0.250
_exptl_crystal_size_mid 0.220
_exptl_crystal_size_min 0.140
_refine_diff_density_max 1.256
_refine_diff_density_min -0.609
_refine_diff_density_rms 0.065
_refine_ls_extinction_method none
_refine_ls_goodness_of_fit_ref 1.065
_refine_ls_hydrogen_treatment constr
_refine_ls_matrix_type full
_refine_ls_number_parameters 236
_refine_ls_number_reflns 11309
_refine_ls_number_restraints 0
_refine_ls_restrained_S_all 1.065
_refine_ls_R_factor_all 0.0792
_refine_ls_R_factor_gt 0.0640
_refine_ls_shift/su_max 0.002
_refine_ls_shift/su_mean 0.000
_refine_ls_structure_factor_coef Fsqd
_refine_ls_weighting_details 'w=1/[\s^2^(Fo^2^)+(0.1180P)^2^+1.1627P] where P=(Fo^2^+2Fc^2^)/3'
_refine_ls_weighting_scheme calc
_refine_ls_wR_factor_gt 0.1984
_refine_ls_wR_factor_ref 0.2187
_reflns_Friedel_coverage 0.000
_reflns_number_gt 8855
_reflns_number_total 11309
_reflns_threshold_expression 'I > 2\s(I)'
_cod_data_source_file c7nj00265c2.cif
_cod_data_source_block nc
_cod_database_code 7056111
_shelx_shelxl_version_number 2014/7
_shelx_space_group_comment
; 
The symmetry employed for this shelxl refinement is uniquely defined 
by the following loop, which should always be used as a source of 
symmetry information in preference to the above space-group names. 
They are only intended as comments. 
;
_shelx_estimated_absorpt_t_min 0.911
_shelx_estimated_absorpt_t_max 0.949

loop_
_space_group_symop_operation_xyz
'x, y, z'
'-x, -y, -z'

loop_
_atom_site_label
_atom_site_type_symbol
_atom_site_fract_x
_atom_site_fract_y
_atom_site_fract_z
_atom_site_U_iso_or_equiv
_atom_site_adp_type
_atom_site_occupancy
_atom_site_site_symmetry_order
_atom_site_calc_flag
_atom_site_refinement_flags_posn
_atom_site_refinement_flags_adp
C1 C 0.6781(6) 0.3904(5) -0.1325(4) 0.0501(12) Uani 1 1 d . .
H1A H 0.6147 0.4853 -0.1261 0.060 Uiso 1 1 calc R U
H1B H 0.6292 0.3169 -0.0753 0.060 Uiso 1 1 calc R U
C2 C 0.8586(6) 0.3943(5) -0.1156(4) 0.0476(11) Uani 1 1 d . .
H2A H 0.8684 0.3677 -0.0380 0.057 Uiso 1 1 calc R U
H2B H 0.9296 0.3202 -0.1509 0.057 Uiso 1 1 calc R U
C3 C 1.0685(8) 0.5439(6) -0.2476(5) 0.0748(17) Uani 1 1 d . .
H3A H 1.1451 0.6106 -0.2384 0.090 Uiso 1 1 calc R U
H3B H 1.1306 0.4474 -0.2500 0.090 Uiso 1 1 calc R U
C4 C 0.9874(8) 0.5980(7) -0.3424(5) 0.0829(19) Uani 1 1 d . .
H4A H 0.9182 0.6908 -0.3369 0.099 Uiso 1 1 calc R U
H4B H 0.9166 0.5279 -0.3537 0.099 Uiso 1 1 calc R U
C5 C 0.8718(5) 0.6536(4) -0.1043(3) 0.0388(10) Uani 1 1 d . .
C6 C 0.7658(5) 0.6384(5) -0.0049(3) 0.0401(10) Uani 1 1 d . .
H6 H 0.7272 0.5480 0.0252 0.048 Uiso 1 1 calc R U
C7 C 0.7183(5) 0.7551(5) 0.0485(3) 0.0403(10) Uani 1 1 d . .
H7 H 0.6500 0.7411 0.1150 0.048 Uiso 1 1 calc R U
C8 C 0.7696(5) 0.8943(5) 0.0058(3) 0.0379(10) Uani 1 1 d . .
C9 C 0.8752(5) 0.9080(5) -0.0927(3) 0.0441(11) Uani 1 1 d . .
H9 H 0.9132 0.9987 -0.1230 0.053 Uiso 1 1 calc R U
C10 C 0.9245(6) 0.7926(5) -0.1462(3) 0.0466(11) Uani 1 1 d . .
H10 H 0.9948 0.8068 -0.2119 0.056 Uiso 1 1 calc R U
C11 C 0.7158(5) 1.0198(5) 0.0599(3) 0.0410(10) Uani 1 1 d . .
H11 H 0.7673 1.1044 0.0301 0.049 Uiso 1 1 calc R U
C12 C 0.6028(5) 1.0284(5) 0.1462(3) 0.0451(11) Uani 1 1 d . .
H12 H 0.5461 0.9470 0.1771 0.054 Uiso 1 1 calc R U
C13 C 0.5631(5) 1.1605(5) 0.1951(3) 0.0438(11) Uani 1 1 d . .
C14 C 0.4587(5) 1.1496(5) 0.3050(3) 0.0403(10) Uani 1 1 d . .
C15 C 0.3579(6) 1.0391(5) 0.3475(4) 0.0493(12) Uani 1 1 d . .
H15 H 0.3513 0.9679 0.3066 0.059 Uiso 1 1 calc R U
C16 C 0.2661(6) 1.0323(5) 0.4499(4) 0.0522(12) Uani 1 1 d . .
H16 H 0.1973 0.9582 0.4778 0.063 Uiso 1 1 calc R U
C17 C 0.2794(6) 1.1372(5) 0.5090(3) 0.0464(12) Uani 1 1 d . .
C18 C 0.3788(6) 1.2487(5) 0.4701(4) 0.0521(12) Uani 1 1 d . .
H18 H 0.3861 1.3185 0.5121 0.063 Uiso 1 1 calc R U
C19 C 0.4678(6) 1.2551(5) 0.3672(4) 0.0480(11) Uani 1 1 d . .
H19 H 0.5346 1.3308 0.3392 0.058 Uiso 1 1 calc R U
Cl1 Cl 1.1686(2) 0.62475(17) -0.45995(10) 0.0832(6) Uani 1 1 d . .
Cl2 Cl 0.6578(2) 0.34883(17) -0.26273(11) 0.0759(5) Uani 1 1 d . .
N1 N 0.9221(5) 0.5360(4) -0.1574(3) 0.0523(10) Uani 1 1 d . .
N2 N 0.1835(6) 1.1319(5) 0.6185(3) 0.0644(13) Uani 1 1 d . .
O1 O 0.6177(4) 1.2778(4) 0.1513(3) 0.0574(9) Uani 1 1 d . .
O2 O 0.0910(7) 1.0340(6) 0.6504(3) 0.1041(16) Uani 1 1 d . .
O3 O 0.1983(7) 1.2220(5) 0.6721(3) 0.0971(16) Uani 1 1 d . .

loop_
_atom_site_aniso_label
_atom_site_aniso_U_11
_atom_site_aniso_U_22
_atom_site_aniso_U_33
_atom_site_aniso_U_23
_atom_site_aniso_U_13
_atom_site_aniso_U_12
C1 0.056(3) 0.047(3) 0.047(2) -0.010(2) 0.000(2) -0.011(2)
C2 0.050(3) 0.033(2) 0.058(3) -0.010(2) 0.003(2) -0.008(2)
C3 0.090(4) 0.053(3) 0.090(4) -0.023(3) -0.031(4) -0.004(3)
C4 0.077(4) 0.067(4) 0.117(5) -0.027(4) -0.036(4) -0.010(3)
C5 0.039(2) 0.036(2) 0.040(2) -0.0054(18) 0.0020(19) -0.0087(19)
C6 0.045(2) 0.037(2) 0.036(2) -0.0019(18) 0.0022(19) -0.014(2)
C7 0.040(2) 0.048(3) 0.033(2) -0.0073(19) 0.0014(18) -0.011(2)
C8 0.037(2) 0.037(2) 0.039(2) -0.0047(18) -0.0046(18) -0.0060(19)
C9 0.049(3) 0.033(2) 0.047(2) -0.0014(19) 0.000(2) -0.010(2)
C10 0.052(3) 0.042(3) 0.042(2) -0.006(2) 0.013(2) -0.012(2)
C11 0.042(2) 0.037(2) 0.044(2) -0.0067(19) -0.007(2) -0.0046(19)
C12 0.049(3) 0.040(3) 0.047(2) -0.010(2) -0.003(2) -0.005(2)
C13 0.045(3) 0.041(3) 0.046(2) -0.010(2) -0.006(2) -0.001(2)
C14 0.043(2) 0.033(2) 0.044(2) -0.0058(19) -0.009(2) 0.000(2)
C15 0.060(3) 0.039(3) 0.052(3) -0.013(2) -0.004(2) -0.009(2)
C16 0.059(3) 0.041(3) 0.053(3) -0.004(2) 0.000(2) -0.009(2)
C17 0.053(3) 0.044(3) 0.040(2) -0.006(2) -0.006(2) 0.003(2)
C18 0.064(3) 0.045(3) 0.051(3) -0.018(2) -0.010(2) -0.002(2)
C19 0.055(3) 0.039(3) 0.050(3) -0.011(2) 0.000(2) -0.009(2)
Cl1 0.1237(13) 0.0829(11) 0.0449(7) -0.0161(7) 0.0212(8) -0.0435(10)
Cl2 0.1029(12) 0.0782(10) 0.0557(8) -0.0197(7) -0.0031(7) -0.0368(9)
N1 0.059(2) 0.038(2) 0.056(2) -0.0135(18) 0.023(2) -0.0165(19)
N2 0.082(3) 0.055(3) 0.048(2) 0.000(2) -0.001(2) -0.001(3)
O1 0.072(2) 0.0401(19) 0.0581(19) -0.0091(16) 0.0072(17) -0.0132(17)
O2 0.134(4) 0.107(4) 0.067(3) -0.007(3) 0.027(3) -0.051(3)
O3 0.156(4) 0.076(3) 0.058(2) -0.028(2) 0.016(3) -0.014(3)

loop_
_atom_type_symbol
_atom_type_description
_atom_type_scat_dispersion_real
_atom_type_scat_dispersion_imag
_atom_type_scat_source
C C 0.0033 0.0016 'International Tables Vol C Tables 4.2.6.8 and 6.1.1.4'
H H 0.0000 0.0000 'International Tables Vol C Tables 4.2.6.8 and 6.1.1.4'
N N 0.0061 0.0033 'International Tables Vol C Tables 4.2.6.8 and 6.1.1.4'
O O 0.0106 0.0060 'International Tables Vol C Tables 4.2.6.8 and 6.1.1.4'
Cl Cl 0.1484 0.1585 'International Tables Vol C Tables 4.2.6.8 and 6.1.1.4'

loop_
_geom_angle_atom_site_label_1
_geom_angle_atom_site_label_2
_geom_angle_atom_site_label_3
_geom_angle
C2 C1 Cl2 113.0(3)
C2 C1 H1A 109.0
Cl2 C1 H1A 109.0
C2 C1 H1B 109.0
Cl2 C1 H1B 109.0
H1A C1 H1B 107.8
N1 C2 C1 114.7(4)
N1 C2 H2A 108.6
C1 C2 H2A 108.6
N1 C2 H2B 108.6
C1 C2 H2B 108.6
H2A C2 H2B 107.6
C4 C3 N1 102.7(5)
C4 C3 H3A 111.2
N1 C3 H3A 111.2
C4 C3 H3B 111.2
N1 C3 H3B 111.2
H3A C3 H3B 109.1
C3 C4 Cl1 104.8(4)
C3 C4 H4A 110.8
Cl1 C4 H4A 110.8
C3 C4 H4B 110.8
Cl1 C4 H4B 110.8
H4A C4 H4B 108.9
N1 C5 C10 121.9(4)
N1 C5 C6 121.2(4)
C10 C5 C6 116.9(4)
C7 C6 C5 121.0(4)
C7 C6 H6 119.5
C5 C6 H6 119.5
C6 C7 C8 121.9(4)
C6 C7 H7 119.0
C8 C7 H7 119.0
C9 C8 C7 116.6(4)
C9 C8 C11 121.0(4)
C7 C8 C11 122.4(4)
C10 C9 C8 122.1(4)
C10 C9 H9 118.9
C8 C9 H9 118.9
C9 C10 C5 121.5(4)
C9 C10 H10 119.3
C5 C10 H10 119.3
C12 C11 C8 128.0(4)
C12 C11 H11 116.0
C8 C11 H11 116.0
C11 C12 C13 122.7(4)
C11 C12 H12 118.7
C13 C12 H12 118.7
O1 C13 C12 122.3(4)
O1 C13 C14 119.3(4)
C12 C13 C14 118.3(4)
C15 C14 C19 118.7(4)
C15 C14 C13 123.3(4)
C19 C14 C13 117.9(4)
C14 C15 C16 121.2(4)
C14 C15 H15 119.4
C16 C15 H15 119.4
C17 C16 C15 118.3(5)
C17 C16 H16 120.8
C15 C16 H16 120.8
C16 C17 C18 122.4(4)
C16 C17 N2 119.4(5)
C18 C17 N2 118.2(5)
C17 C18 C19 118.5(4)
C17 C18 H18 120.7
C19 C18 H18 120.7
C18 C19 C14 120.7(5)
C18 C19 H19 119.6
C14 C19 H19 119.6
C5 N1 C2 121.1(3)
C5 N1 C3 119.8(4)
C2 N1 C3 118.2(4)
O3 N2 O2 123.2(5)
O3 N2 C17 119.6(5)
O2 N2 C17 117.2(5)

loop_
_geom_bond_atom_site_label_1
_geom_bond_atom_site_label_2
_geom_bond_distance
C1 C2 1.507(6)
C1 Cl2 1.794(5)
C1 H1A 0.9700
C1 H1B 0.9700
C2 N1 1.457(6)
C2 H2A 0.9700
C2 H2B 0.9700
C3 C4 1.413(7)
C3 N1 1.514(7)
C3 H3A 0.9700
C3 H3B 0.9700
C4 Cl1 1.929(7)
C4 H4A 0.9700
C4 H4B 0.9700
C5 N1 1.381(5)
C5 C10 1.400(6)
C5 C6 1.404(5)
C6 C7 1.374(6)
C6 H6 0.9300
C7 C8 1.398(6)
C7 H7 0.9300
C8 C9 1.393(6)
C8 C11 1.454(6)
C9 C10 1.366(6)
C9 H9 0.9300
C10 H10 0.9300
C11 C12 1.322(6)
C11 H11 0.9300
C12 C13 1.462(6)
C12 H12 0.9300
C13 O1 1.233(5)
C13 C14 1.505(6)
C14 C15 1.379(6)
C14 C19 1.392(6)
C15 C16 1.385(6)
C15 H15 0.9300
C16 C17 1.367(6)
C16 H16 0.9300
C17 C18 1.373(7)
C17 N2 1.476(6)
C18 C19 1.382(6)
C18 H18 0.9300
C19 H19 0.9300
N2 O3 1.207(6)
N2 O2 1.230(6)

loop_
_geom_torsion_atom_site_label_1
_geom_torsion_atom_site_label_2
_geom_torsion_atom_site_label_3
_geom_torsion_atom_site_label_4
_geom_torsion
Cl2 C1 C2 N1 86.7(4)
N1 C3 C4 Cl1 175.9(3)
N1 C5 C6 C7 178.9(4)
C10 C5 C6 C7 -0.6(6)
C5 C6 C7 C8 1.4(6)
C6 C7 C8 C9 -1.5(6)
C6 C7 C8 C11 178.0(4)
C7 C8 C9 C10 1.0(6)
C11 C8 C9 C10 -178.6(4)
C8 C9 C10 C5 -0.2(7)
N1 C5 C10 C9 -179.5(4)
C6 C5 C10 C9 0.0(7)
C9 C8 C11 C12 171.9(4)
C7 C8 C11 C12 -7.6(7)
C8 C11 C12 C13 178.2(4)
C11 C12 C13 O1 8.8(7)
C11 C12 C13 C14 -168.3(4)
O1 C13 C14 C15 163.0(4)
C12 C13 C14 C15 -19.8(6)
O1 C13 C14 C19 -18.4(6)
C12 C13 C14 C19 158.8(4)
C19 C14 C15 C16 0.2(6)
C13 C14 C15 C16 178.9(4)
C14 C15 C16 C17 -0.8(6)
C15 C16 C17 C18 0.5(7)
C15 C16 C17 N2 -179.8(4)
C16 C17 C18 C19 0.3(7)
N2 C17 C18 C19 -179.4(4)
C17 C18 C19 C14 -0.9(6)
C15 C14 C19 C18 0.6(6)
C13 C14 C19 C18 -178.1(4)
C10 C5 N1 C2 -176.6(4)
C6 C5 N1 C2 3.9(7)
C10 C5 N1 C3 14.8(7)
C6 C5 N1 C3 -164.7(4)
C1 C2 N1 C5 73.7(6)
C1 C2 N1 C3 -117.5(5)
C4 C3 N1 C5 -93.0(5)
C4 C3 N1 C2 98.1(5)
C16 C17 N2 O3 178.1(5)
C18 C17 N2 O3 -2.2(7)
C16 C17 N2 O2 -2.1(7)
C18 C17 N2 O2 177.7(5)
